data_7156012
loop_
_publ_author_name
'Lombard, Fanny J.'
'Lepage, Romain J.'
'Schwartz, Brett D.'
'Johnston, Ryne C.'
'Healy, Peter C.'
'Krenske, Elizabeth H.'
'Coster, Mark J.'

_publ_section_title
;
 Synthesis of spirocyclic orthoesters by 'anomalous' rhodium(ii)-catalysed
 intramolecular C-H insertions.
;
_journal_issue 2
_journal_name_full 'Organic &amp; biomolecular chemistry'
_journal_page_first 256
_journal_page_last 261
_journal_paper_doi 10.1039/c7ob02123b
_journal_volume 16
_journal_year 2018
_chemical_compound_source 'see text'
_chemical_formula_moiety 'C20 H20 O3'
_chemical_formula_sum 'C20 H20 O3'
_chemical_formula_weight 308.36
_chemical_melting_point 386.0(10)
_chemical_name_systematic
;
(2Z)-7-phenyl-2-(phenylmethylidine)-1,4,6-triozaspiro[4.5]decane
;
_space_group_IT_number 61
_space_group_name_Hall '-P 2ac 2ab'
_space_group_name_H-M_alt 'P b c a'
_symmetry_cell_setting orthorhombic
_symmetry_Int_Tables_number 61
_symmetry_space_group_name_Hall '-P 2ac 2ab'
_symmetry_space_group_name_H-M 'P b c a'
_atom_sites_solution_hydrogens mixed
_audit_update_record
;
2016-04-27 deposited with the CCDC.
2017-12-05 downloaded from the CCDC.
;
_cell_angle_alpha 90
_cell_angle_beta 90
_cell_angle_gamma 90
_cell_formula_units_Z 8
_cell_length_a 19.6052(7)
_cell_length_b 6.8504(2)
_cell_length_c 24.8223(9)
_cell_measurement_reflns_used 2154
_cell_measurement_temperature 223
_cell_measurement_theta_max 27.5310
_cell_measurement_theta_min 3.5120
_cell_volume 3333.7(2)
_computing_cell_refinement 'CrysAlis PRO'
_computing_data_collection 'CrysAlis PRO (Agilent, 2013)'
_computing_data_reduction 'CrysAlis PRO'
_computing_molecular_graphics 'ORTEP-3 for Windows (Farrugia, 2012)'
_computing_publication_material 'PLATON (Spek, 2009)'
_computing_structure_refinement 'SHELXL-2013 (Sheldrick, 2013)'
_computing_structure_solution 'SIR92 (Altomare, 1994)'
_diffrn_ambient_temperature 223(1)
_diffrn_detector_area_resol_mean 16.0774
_diffrn_measured_fraction_theta_full 0.998
_diffrn_measured_fraction_theta_max 0.900
_diffrn_measurement_device_type 'Xcalibur, Sapphire3, Gemini ultra'
_diffrn_measurement_method '\w scans'
_diffrn_radiation_monochromator graphite
_diffrn_radiation_source 'Enhance (Mo) X-ray Source'
_diffrn_radiation_type 'Mo K\a'
_diffrn_radiation_wavelength 0.7107
_diffrn_reflns_av_R_equivalents 0.0335
_diffrn_reflns_av_sigmaI/netI 0.0469
_diffrn_reflns_limit_h_max 20
_diffrn_reflns_limit_h_min -27
_diffrn_reflns_limit_k_max 7
_diffrn_reflns_limit_k_min -9
_diffrn_reflns_limit_l_max 35
_diffrn_reflns_limit_l_min -24
_diffrn_reflns_number 10970
_diffrn_reflns_reduction_process
;
;
_diffrn_reflns_theta_full 25.24
_diffrn_reflns_theta_max 30.44
_diffrn_reflns_theta_min 3.26
_exptl_absorpt_coefficient_mu 0.082
_exptl_absorpt_correction_T_max 1.00000
_exptl_absorpt_correction_T_min 0.99244
_exptl_absorpt_correction_type multi-scan
_exptl_absorpt_process_details
;
CrysAlisPro (Agilent 2013)
;
_exptl_crystal_colour colourless
_exptl_crystal_density_diffrn 1.229
_exptl_crystal_density_method 'Not Measured'
_exptl_crystal_description block
_exptl_crystal_F_000 1312
_exptl_crystal_recrystallization_method 'Re-crystallisation from solvent'
_exptl_crystal_size_max 0.320
_exptl_crystal_size_mid 0.270
_exptl_crystal_size_min 0.190
_refine_diff_density_max 0.184
_refine_diff_density_min -0.175
_refine_diff_density_rms 0.034
_refine_ls_extinction_method none
_refine_ls_goodness_of_fit_ref 1.117
_refine_ls_hydrogen_treatment constr
_refine_ls_matrix_type full
_refine_ls_number_parameters 208
_refine_ls_number_reflns 4549
_refine_ls_number_restraints 0
_refine_ls_restrained_S_all 1.117
_refine_ls_R_factor_all 0.1049
_refine_ls_R_factor_gt 0.0657
_refine_ls_shift/su_max 0.001
_refine_ls_shift/su_mean 0.000
_refine_ls_structure_factor_coef Fsqd
_refine_ls_weighting_details 'W=1/[\S^2^(FO^2^)+(0.0315P)^2^+0.5514P] WHERE P=(FO^2^+2FC^2^)/3'
_refine_ls_weighting_scheme calc
_refine_ls_wR_factor_gt 0.1044
_refine_ls_wR_factor_ref 0.1168
_reflns_number_gt 3103
_reflns_number_total 4549
_reflns_threshold_expression I>2\s(I)
_cod_data_source_file c7ob02123b2.cif
_cod_data_source_block shelx
_cod_depositor_comments
;
The following automatic conversions were performed:

'_chemical_melting_point' value '385-387' was changed to '386.0(10)'
- the average value was taken and precision was estimated.

Automatic conversion script
Id: cif_fix_values 4973 2017-02-22 13:04:09Z antanas 

 Adding full bibliography for 7156012.cif.
;
_cod_database_code 7156012
_solvent_exptl_crystal_recrystallization_method methanol

loop_
_symmetry_equiv_pos_site_id
_symmetry_equiv_pos_as_xyz
1 x,y,z
2 1/2-x,-y,1/2+z
3 1/2+x,1/2-y,-z
4 -x,1/2+y,1/2-z
5 -x,-y,-z
6 1/2+x,y,1/2-z
7 1/2-x,1/2+y,z
8 x,1/2-y,1/2+z

loop_
_atom_site_aniso_label
_atom_site_aniso_U_11
_atom_site_aniso_U_22
_atom_site_aniso_U_33
_atom_site_aniso_U_23
_atom_site_aniso_U_13
_atom_site_aniso_U_12
O1 0.0361(6) 0.0380(6) 0.0316(6) -0.0043(5) -0.0006(5) 0.0054(5)
O4 0.0410(6) 0.0629(8) 0.0382(7) 0.0005(6) 0.0118(6) 0.0100(6)
O6 0.0350(6) 0.0397(6) 0.0302(6) 0.0006(5) 0.0039(5) 0.0071(4)
C2 0.0511(10) 0.0362(8) 0.0279(8) -0.0029(7) 0.0079(8) 0.0072(7)
C3 0.0584(11) 0.0576(11) 0.0416(10) -0.0071(9) 0.0074(9) 0.0166(9)
C5 0.0296(8) 0.0445(9) 0.0340(9) 0.0038(8) 0.0054(7) 0.0050(7)
C7 0.0237(7) 0.0403(8) 0.0314(8) -0.0030(7) 0.0012(6) 0.0030(6)
C8 0.0444(9) 0.0390(9) 0.0401(9) -0.0078(8) -0.0054(8) 0.0031(7)
C9 0.0510(10) 0.0353(9) 0.0534(11) -0.0031(9) -0.0039(9) -0.0034(8)
C10 0.0403(9) 0.0467(10) 0.0499(11) 0.0088(9) 0.0007(8) -0.0074(7)
C21 0.0574(11) 0.0394(9) 0.0350(9) -0.0110(8) 0.0046(9) 0.0007(8)
C22 0.0484(9) 0.0353(8) 0.0287(8) -0.0010(7) 0.0037(8) -0.0050(7)
C23 0.0603(11) 0.0513(10) 0.0345(9) -0.0067(8) -0.0013(9) -0.0083(9)
C24 0.0544(11) 0.0679(13) 0.0408(11) 0.0075(10) -0.0090(9) -0.0142(9)
C25 0.0457(10) 0.0613(12) 0.0510(12) 0.0169(10) 0.0013(9) 0.0027(9)
C26 0.0512(11) 0.0453(10) 0.0510(11) -0.0020(9) 0.0070(9) 0.0015(8)
C27 0.0465(10) 0.0406(9) 0.0393(10) -0.0075(8) 0.0030(8) -0.0047(7)
C71 0.0308(7) 0.0355(8) 0.0294(8) -0.0060(7) 0.0013(7) 0.0018(6)
C72 0.0336(8) 0.0514(9) 0.0347(9) -0.0011(8) 0.0019(7) 0.0064(7)
C73 0.0506(10) 0.0536(10) 0.0385(10) -0.0008(9) -0.0051(9) 0.0173(8)
C74 0.0697(13) 0.0450(10) 0.0382(10) 0.0059(8) -0.0012(10) 0.0063(9)
C75 0.0546(12) 0.0613(12) 0.0518(12) 0.0123(10) 0.0091(10) -0.0100(9)
C76 0.0342(8) 0.0554(10) 0.0479(11) 0.0051(9) -0.0003(8) -0.0023(7)

loop_
_atom_site_label
_atom_site_type_symbol
_atom_site_thermal_displace_type
_atom_site_fract_x
_atom_site_fract_y
_atom_site_fract_z
_atom_site_occupancy
_atom_site_U_iso_or_equiv
_atom_site_calc_flag
_atom_site_refinement_flags
O1 O Uani 0.42101(5) 0.04487(15) 0.64823(4) 1.000 0.0352(3) d .
O4 O Uani 0.31281(6) 0.12622(17) 0.66735(5) 1.000 0.0474(4) d .
O6 O Uani 0.34989(5) 0.16802(15) 0.58266(4) 1.000 0.0350(3) d .
C2 C Uani 0.42559(9) 0.1978(2) 0.68381(6) 1.000 0.0384(5) d .
C3 C Uani 0.35426(9) 0.2716(3) 0.69240(8) 1.000 0.0525(6) d .
C5 C Uani 0.35257(7) 0.0430(2) 0.62743(7) 1.000 0.0360(5) d .
C7 C Uani 0.39210(7) 0.1055(2) 0.53822(6) 1.000 0.0318(4) d .
C8 C Uani 0.37240(8) -0.0997(2) 0.52100(7) 1.000 0.0412(5) d .
C9 C Uani 0.37387(9) -0.2406(2) 0.56828(7) 1.000 0.0466(6) d .
C10 C Uani 0.33152(9) -0.1608(2) 0.61443(7) 1.000 0.0456(6) d .
C21 C Uani 0.48294(9) 0.2577(2) 0.70641(7) 1.000 0.0439(6) d .
C22 C Uani 0.55261(8) 0.1880(2) 0.69886(6) 1.000 0.0375(5) d .
C23 C Uani 0.60405(9) 0.2693(3) 0.73049(7) 1.000 0.0487(6) d .
C24 C Uani 0.67078(10) 0.2125(3) 0.72545(8) 1.000 0.0544(7) d .
C25 C Uani 0.68872(9) 0.0732(3) 0.68838(8) 1.000 0.0527(7) d .
C26 C Uani 0.63881(9) -0.0113(3) 0.65719(8) 1.000 0.0492(6) d .
C27 C Uani 0.57163(9) 0.0444(2) 0.66215(7) 1.000 0.0421(6) d .
C71 C Uani 0.38288(7) 0.2528(2) 0.49398(6) 1.000 0.0319(4) d .
C72 C Uani 0.31825(8) 0.3089(2) 0.47789(7) 1.000 0.0399(5) d .
C73 C Uani 0.30957(9) 0.4393(3) 0.43622(7) 1.000 0.0476(6) d .
C74 C Uani 0.36508(10) 0.5152(3) 0.41000(7) 1.000 0.0510(6) d .
C75 C Uani 0.42936(10) 0.4616(3) 0.42562(8) 1.000 0.0559(7) d .
C76 C Uani 0.43812(8) 0.3316(3) 0.46770(7) 1.000 0.0458(6) d .
H3A H Uiso 0.34380 0.28260 0.73090 1.000 0.0630 c RU
H3B H Uiso 0.34780 0.39910 0.67530 1.000 0.0630 c RU
H7 H Uiso 0.44040 0.10570 0.54980 1.000 0.0380 c RU
H8A H Uiso 0.40410 -0.14510 0.49310 1.000 0.0490 c RU
H8B H Uiso 0.32650 -0.09760 0.50540 1.000 0.0490 c RU
H9A H Uiso 0.35570 -0.36740 0.55700 1.000 0.0560 c RU
H9B H Uiso 0.42100 -0.25960 0.58020 1.000 0.0560 c RU
H10A H Uiso 0.28310 -0.16270 0.60450 1.000 0.0550 c RU
H10B H Uiso 0.33750 -0.24370 0.64630 1.000 0.0550 c RU
H21 H Uiso 0.47810 0.36080 0.73110 1.000 0.0530 c RU
H23 H Uiso 0.59270 0.36550 0.75590 1.000 0.0580 c RU
H24 H Uiso 0.70440 0.26930 0.74750 1.000 0.0650 c RU
H25 H Uiso 0.73460 0.03580 0.68440 1.000 0.0630 c RU
H26 H Uiso 0.65070 -0.10830 0.63210 1.000 0.0590 c RU
H27 H Uiso 0.53820 -0.01520 0.64050 1.000 0.0510 c RU
H72 H Uiso 0.27980 0.25750 0.49560 1.000 0.0480 c RU
H73 H Uiso 0.26540 0.47640 0.42570 1.000 0.0570 c RU
H74 H Uiso 0.35900 0.60370 0.38140 1.000 0.0610 c RU
H75 H Uiso 0.46760 0.51300 0.40770 1.000 0.0670 c RU
H76 H Uiso 0.48340 0.29820 0.47940 1.000 0.0520 d U

loop_
_atom_type_symbol
_atom_type_description
_atom_type_scat_dispersion_real
_atom_type_scat_dispersion_imag
_atom_type_scat_source
C C 0.0033 0.0016 ' International Tables Vol C Tables 4.2.6.8 and 6.1.1.4'
H H 0.0000 0.0000 ' International Tables Vol C Tables 4.2.6.8 and 6.1.1.4'
O O 0.0106 0.0060 ' International Tables Vol C Tables 4.2.6.8 and 6.1.1.4'

loop_
_geom_angle_atom_site_label_1
_geom_angle_atom_site_label_2
_geom_angle_atom_site_label_3
_geom_angle
_geom_angle_publ_flag
C2 O1 C5 107.39(11) yes
C3 O4 C5 106.18(12) yes
C5 O6 C7 113.72(11) yes
O1 C2 C3 106.69(14) yes
O1 C2 C21 124.43(15) yes
C3 C2 C21 128.84(15) no
O4 C3 C2 103.49(14) yes
O1 C5 O4 105.36(12) yes
O1 C5 O6 108.28(11) yes
O1 C5 C10 110.14(12) yes
O4 C5 O6 107.12(11) yes
O4 C5 C10 112.63(13) yes
O6 C5 C10 112.92(14) yes
O6 C7 C8 110.10(12) yes
O6 C7 C71 106.87(11) yes
C8 C7 C71 112.66(12) no
C7 C8 C9 111.44(13) no
C8 C9 C10 110.12(12) no
C5 C10 C9 110.45(13) no
C2 C21 C22 129.81(14) no
C21 C22 C23 118.30(14) no
C21 C22 C27 124.49(14) no
C23 C22 C27 117.21(15) no
C22 C23 C24 121.71(17) no
C23 C24 C25 120.24(18) no
C24 C25 C26 119.21(17) no
C25 C26 C27 120.90(18) no
C22 C27 C26 120.71(16) no
C7 C71 C72 120.53(13) no
C7 C71 C76 121.05(13) no
C72 C71 C76 118.40(14) no
C71 C72 C73 120.69(15) no
C72 C73 C74 120.31(17) no
C73 C74 C75 119.66(18) no
C74 C75 C76 120.06(18) no
C71 C76 C75 120.88(15) no
O4 C3 H3A 111.00 no
O4 C3 H3B 111.00 no
C2 C3 H3A 111.00 no
C2 C3 H3B 111.00 no
H3A C3 H3B 109.00 no
O6 C7 H7 109.00 no
C8 C7 H7 109.00 no
C71 C7 H7 109.00 no
C7 C8 H8A 109.00 no
C7 C8 H8B 109.00 no
C9 C8 H8A 109.00 no
C9 C8 H8B 109.00 no
H8A C8 H8B 108.00 no
C8 C9 H9A 110.00 no
C8 C9 H9B 110.00 no
C10 C9 H9A 110.00 no
C10 C9 H9B 110.00 no
H9A C9 H9B 108.00 no
C5 C10 H10A 110.00 no
C5 C10 H10B 110.00 no
C9 C10 H10A 110.00 no
C9 C10 H10B 110.00 no
H10A C10 H10B 108.00 no
C2 C21 H21 115.00 no
C22 C21 H21 115.00 no
C22 C23 H23 119.00 no
C24 C23 H23 119.00 no
C23 C24 H24 120.00 no
C25 C24 H24 120.00 no
C24 C25 H25 120.00 no
C26 C25 H25 120.00 no
C25 C26 H26 120.00 no
C27 C26 H26 119.00 no
C22 C27 H27 120.00 no
C26 C27 H27 120.00 no
C71 C72 H72 120.00 no
C73 C72 H72 120.00 no
C72 C73 H73 120.00 no
C74 C73 H73 120.00 no
C73 C74 H74 120.00 no
C75 C74 H74 120.00 no
C74 C75 H75 120.00 no
C76 C75 H75 120.00 no
C71 C76 H76 119.00 no
C75 C76 H76 120.00 no

loop_
_geom_bond_atom_site_label_1
_geom_bond_atom_site_label_2
_geom_bond_distance
_geom_bond_publ_flag
O1 C2 1.3732(17) yes
O1 C5 1.4377(17) yes
O4 C3 1.428(2) yes
O4 C5 1.384(2) yes
O6 C5 1.4040(19) yes
O6 C7 1.4440(18) yes
C2 C3 1.502(2) no
C2 C21 1.322(2) no
C5 C10 1.491(2) no
C7 C8 1.519(2) no
C7 C71 1.502(2) no
C8 C9 1.520(2) no
C9 C10 1.517(2) no
C21 C22 1.459(2) no
C22 C23 1.394(2) no
C22 C27 1.392(2) no
C23 C24 1.371(3) no
C24 C25 1.372(3) no
C25 C26 1.376(3) no
C26 C27 1.377(2) no
C71 C72 1.383(2) no
C71 C76 1.375(2) no
C72 C73 1.377(2) no
C73 C74 1.371(3) no
C74 C75 1.369(3) no
C75 C76 1.383(3) no
C3 H3A 0.9800 no
C3 H3B 0.9800 no
C7 H7 0.9900 no
C8 H8A 0.9800 no
C8 H8B 0.9800 no
C9 H9A 0.9800 no
C9 H9B 0.9800 no
C10 H10A 0.9800 no
C10 H10B 0.9800 no
C21 H21 0.9400 no
C23 H23 0.9400 no
C24 H24 0.9400 no
C25 H25 0.9400 no
C26 H26 0.9400 no
C27 H27 0.9400 no
C72 H72 0.9400 no
C73 H73 0.9400 no
C74 H74 0.9400 no
C75 H75 0.9400 no
C76 H76 0.9600 no

loop_
_geom_hbond_atom_site_label_D
_geom_hbond_atom_site_label_H
_geom_hbond_atom_site_label_A
_geom_hbond_distance_DH
_geom_hbond_distance_HA
_geom_hbond_distance_DA
_geom_hbond_angle_DHA
_geom_hbond_publ_flag
C27 H27 O1 0.9400 2.3400 2.973(2) 124.00 yes

loop_
_geom_torsion_atom_site_label_1
_geom_torsion_atom_site_label_2
_geom_torsion_atom_site_label_3
_geom_torsion_atom_site_label_4
_geom_torsion
_geom_torsion_publ_flag
C5 O1 C2 C3 9.86(16) no
C5 O1 C2 C21 -172.31(15) no
C2 O1 C5 O4 -27.36(14) no
C2 O1 C5 O6 86.99(13) no
C2 O1 C5 C10 -149.09(13) no
C5 O4 C3 C2 -27.32(17) no
C3 O4 C5 O1 34.03(15) no
C3 O4 C5 O6 -81.13(14) no
C3 O4 C5 C10 154.12(14) no
C7 O6 C5 O1 63.78(14) no
C7 O6 C5 O4 176.97(11) no
C7 O6 C5 C10 -58.46(15) no
C5 O6 C7 C8 56.82(15) no
C5 O6 C7 C71 179.49(11) no
O1 C2 C3 O4 10.31(17) no
C21 C2 C3 O4 -167.38(16) no
O1 C2 C21 C22 2.4(3) no
C3 C2 C21 C22 179.77(16) no
O1 C5 C10 C9 -66.08(17) no
O4 C5 C10 C9 176.63(13) no
O6 C5 C10 C9 55.12(17) no
O6 C7 C8 C9 -53.79(16) no
C71 C7 C8 C9 -172.99(12) no
O6 C7 C71 C72 -49.59(17) no
O6 C7 C71 C76 131.93(15) no
C8 C7 C71 C72 71.46(18) no
C8 C7 C71 C76 -107.02(17) no
C7 C8 C9 C10 52.46(17) no
C8 C9 C10 C5 -51.94(18) no
C2 C21 C22 C23 -176.06(17) no
C2 C21 C22 C27 3.7(3) no
C21 C22 C23 C24 -179.49(17) no
C27 C22 C23 C24 0.7(3) no
C21 C22 C27 C26 179.26(16) no
C23 C22 C27 C26 -1.0(2) no
C22 C23 C24 C25 0.4(3) no
C23 C24 C25 C26 -1.3(3) no
C24 C25 C26 C27 1.1(3) no
C25 C26 C27 C22 0.1(3) no
C7 C71 C72 C73 -177.96(15) no
C76 C71 C72 C73 0.6(2) no
C7 C71 C76 C75 177.53(16) no
C72 C71 C76 C75 -1.0(3) no
C71 C72 C73 C74 0.1(3) no
C72 C73 C74 C75 -0.4(3) no
C73 C74 C75 C76 -0.1(3) no
C74 C75 C76 C71 0.7(3) no
